data_7220425
loop_
_publ_author_name
'Gao, Song'
'Fan, Ruiqing'
'Wang, Xinming'
'Qiang, Liangsheng'
'Wei, Liguo'
'Wang, Ping'
'Yang, Yulin'
'Wang, Yulei'
'Luan, Tianzhu'

_publ_section_title
;
 Multifunctional Zn(II)/Cd(II) Metal Complexes for Tunable Luminescence
 Properties and High Efficient Dye-Sensitized Solar Cells
;
_journal_name_full 'RSC Adv.'
_journal_paper_doi 10.1039/C5RA07160G
_journal_year 2015
_chemical_formula_sum 'C20 H12 N2 O4 Zn'
_chemical_formula_weight 409.71
_chemical_name_systematic
; 
 ? 
;
_space_group_IT_number 15
_symmetry_cell_setting monoclinic
_symmetry_space_group_name_Hall '-C 2yc'
_symmetry_space_group_name_H-M 'C 1 2/c 1'
_atom_sites_solution_hydrogens geom
_atom_sites_solution_primary direct
_atom_sites_solution_secondary difmap
_audit_creation_method SHELXL-97
_audit_update_record
;
2015-03-24 deposited with the CCDC.
2015-05-07 downloaded from the CCDC.
;
_cell_angle_alpha 90.00
_cell_angle_beta 114.27(3)
_cell_angle_gamma 90.00
_cell_formula_units_Z 8
_cell_length_a 28.967(6)
_cell_length_b 8.0530(16)
_cell_length_c 15.285(3)
_cell_measurement_reflns_used 3729
_cell_measurement_temperature 293(2)
_cell_measurement_theta_max 27.47
_cell_measurement_theta_min 3.09
_cell_volume 3250.4(14)
_computing_cell_refinement 'Bruker SMART'
_computing_data_collection 'Bruker SMART'
_computing_data_reduction 'Bruker SAINT'
_computing_molecular_graphics SHELXP-97
_computing_publication_material SHELXTL
_computing_structure_refinement 'SHELXL-97 (Sheldrick, 1997)'
_computing_structure_solution 'SHELXS-97 (Sheldrick, 1997)'
_diffrn_ambient_temperature 293(2)
_diffrn_measured_fraction_theta_full 0.996
_diffrn_measured_fraction_theta_max 0.996
_diffrn_measurement_device_type 'Bruker Smart APEX CCD area detector'
_diffrn_measurement_method 'phi and omega scans'
_diffrn_radiation_monochromator graphite
_diffrn_radiation_source 'fine-focus sealed tube'
_diffrn_radiation_type MoK\a
_diffrn_radiation_wavelength 0.71073
_diffrn_reflns_av_R_equivalents 0.0739
_diffrn_reflns_av_sigmaI/netI 0.0603
_diffrn_reflns_limit_h_max 36
_diffrn_reflns_limit_h_min -37
_diffrn_reflns_limit_k_max 10
_diffrn_reflns_limit_k_min -10
_diffrn_reflns_limit_l_max 19
_diffrn_reflns_limit_l_min -19
_diffrn_reflns_number 14994
_diffrn_reflns_theta_full 27.48
_diffrn_reflns_theta_max 27.47
_diffrn_reflns_theta_min 3.09
_diffrn_standards_decay_% 0
_diffrn_standards_interval_count 0
_diffrn_standards_interval_time 0
_diffrn_standards_number 0
_exptl_absorpt_coefficient_mu 1.542
_exptl_absorpt_correction_T_max 0.794
_exptl_absorpt_correction_T_min 0.724
_exptl_absorpt_correction_type multi-scan
_exptl_absorpt_process_details SADABS
_exptl_crystal_colour yellow
_exptl_crystal_density_diffrn 1.674
_exptl_crystal_density_method 'not measured'
_exptl_crystal_description block
_exptl_crystal_F_000 1664
_exptl_crystal_size_max 0.23
_exptl_crystal_size_mid 0.18
_exptl_crystal_size_min 0.15
_refine_diff_density_max 0.482
_refine_diff_density_min -0.448
_refine_diff_density_rms 0.091
_refine_ls_extinction_method none
_refine_ls_goodness_of_fit_ref 1.022
_refine_ls_hydrogen_treatment mixed
_refine_ls_matrix_type full
_refine_ls_number_parameters 244
_refine_ls_number_reflns 3716
_refine_ls_number_restraints 0
_refine_ls_restrained_S_all 1.022
_refine_ls_R_factor_all 0.0782
_refine_ls_R_factor_gt 0.0469
_refine_ls_shift/su_max 0.002
_refine_ls_shift/su_mean 0.000
_refine_ls_structure_factor_coef Fsqd
_refine_ls_weighting_details 'calc w=1/[\s^2^(Fo^2^)+(0.0433P)^2^+5.1566P] where P=(Fo^2^+2Fc^2^)/3'
_refine_ls_weighting_scheme calc
_refine_ls_wR_factor_gt 0.0966
_refine_ls_wR_factor_ref 0.1082
_reflns_number_gt 2585
_reflns_number_total 3729
_reflns_threshold_expression >2sigma(I)
_cod_data_source_file c5ra07160g2.cif
_cod_data_source_block Zn1
_cod_depositor_comments
;
The following automatic conversions were performed:

'_symmetry_cell_setting' value 'Monoclinic' changed to 'monoclinic'
according to
/usr/data/users/saulius/crontab/automatic-downloads/rss-feeds/RSC/lib/dictionaries/cif_core.dic
dictionary named 'cif_core.dic' version 2.4.2 from 2011-04-26.

Automatic conversion script
Id: cif_fix_values 3271 2015-04-21 07:52:19Z andrius 
;
_cod_original_cell_volume 3250.4(11)
_cod_original_sg_symbol_H-M C2/c
_cod_database_code 7220425

loop_
_symmetry_equiv_pos_as_xyz
'x, y, z'
'-x, y, -z+1/2'
'x+1/2, y+1/2, z'
'-x+1/2, y+1/2, -z+1/2'
'-x, -y, -z'
'x, -y, z-1/2'
'-x+1/2, -y+1/2, -z'
'x+1/2, -y+1/2, z-1/2'

loop_
_atom_site_label
_atom_site_type_symbol
_atom_site_fract_x
_atom_site_fract_y
_atom_site_fract_z
_atom_site_U_iso_or_equiv
_atom_site_adp_type
_atom_site_occupancy
_atom_site_symmetry_multiplicity
_atom_site_calc_flag
_atom_site_refinement_flags
Zn1 Zn 0.626608(14) 0.12168(4) -0.06737(3) 0.02644(13) Uani 1 1 d .
O1 O 0.57907(10) 0.0280(3) -0.19038(19) 0.0382(6) Uani 1 1 d .
O2 O 0.64499(10) 0.0908(3) -0.2219(2) 0.0454(7) Uani 1 1 d .
O3 O 0.66449(10) 0.3235(3) -0.0204(2) 0.0381(7) Uani 1 1 d .
O4 O 0.60358(10) 0.4743(3) -0.1296(2) 0.0470(8) Uani 1 1 d .
N1 N 0.58061(10) 0.1241(3) 0.00938(19) 0.0257(6) Uani 1 1 d .
N2 N 0.67248(10) -0.0854(3) -0.0061(2) 0.0257(6) Uani 1 1 d .
C1 C 0.59995(13) 0.0556(4) 0.0951(3) 0.0301(8) Uani 1 1 d .
H1A H 0.6310 0.0023 0.1138 0.036 Uiso 1 1 calc R
C2 C 0.57706(13) 0.0570(4) 0.1607(2) 0.0277(7) Uani 1 1 d .
C3 C 0.53189(13) 0.1400(4) 0.1335(3) 0.0319(8) Uani 1 1 d .
H3A H 0.5158 0.1453 0.1751 0.038 Uiso 1 1 calc R
C4 C 0.50973(13) 0.2172(4) 0.0429(3) 0.0311(8) Uani 1 1 d .
C5 C 0.53456(13) 0.2052(4) -0.0197(3) 0.0275(7) Uani 1 1 d .
C6 C 0.46331(14) 0.3040(5) 0.0119(3) 0.0410(10) Uani 1 1 d .
H6A H 0.4469 0.3151 0.0526 0.049 Uiso 1 1 calc R
C7 C 0.44263(14) 0.3716(5) -0.0780(3) 0.0436(10) Uani 1 1 d .
H7A H 0.4120 0.4284 -0.0981 0.052 Uiso 1 1 calc R
C8 C 0.46683(14) 0.3566(4) -0.1404(3) 0.0398(9) Uani 1 1 d .
H8A H 0.4520 0.4022 -0.2016 0.048 Uiso 1 1 calc R
C9 C 0.51213(13) 0.2755(4) -0.1119(3) 0.0333(8) Uani 1 1 d .
H9A H 0.5281 0.2668 -0.1534 0.040 Uiso 1 1 calc R
C10 C 0.60273(14) 0.0287(4) -0.2446(3) 0.0327(8) Uani 1 1 d .
C11 C 0.65180(12) -0.2299(4) -0.0448(3) 0.0257(7) Uani 1 1 d .
H11A H 0.6217 -0.2271 -0.0997 0.031 Uiso 1 1 calc R
C12 C 0.67211(12) -0.3862(4) -0.0088(3) 0.0266(7) Uani 1 1 d .
C13 C 0.71652(13) -0.3915(4) 0.0710(3) 0.0294(8) Uani 1 1 d .
H13A H 0.7307 -0.4933 0.0970 0.035 Uiso 1 1 calc R
C14 C 0.74125(13) -0.2420(4) 0.1146(3) 0.0281(8) Uani 1 1 d .
C15 C 0.71826(12) -0.0898(4) 0.0742(3) 0.0248(7) Uani 1 1 d .
C16 C 0.78756(14) -0.2422(5) 0.1972(3) 0.0380(9) Uani 1 1 d .
H16A H 0.8025 -0.3420 0.2253 0.046 Uiso 1 1 calc R
C17 C 0.81017(15) -0.0948(5) 0.2353(3) 0.0463(11) Uani 1 1 d .
H17A H 0.8406 -0.0949 0.2896 0.056 Uiso 1 1 calc R
C18 C 0.78820(14) 0.0563(5) 0.1937(3) 0.0419(10) Uani 1 1 d .
H18A H 0.8045 0.1554 0.2200 0.050 Uiso 1 1 calc R
C19 C 0.74315(14) 0.0596(4) 0.1150(3) 0.0349(9) Uani 1 1 d .
H19A H 0.7288 0.1608 0.0882 0.042 Uiso 1 1 calc R
C20 C 0.64356(14) 0.4605(4) -0.0590(3) 0.0309(8) Uani 1 1 d .

loop_
_atom_site_aniso_label
_atom_site_aniso_U_11
_atom_site_aniso_U_22
_atom_site_aniso_U_33
_atom_site_aniso_U_23
_atom_site_aniso_U_13
_atom_site_aniso_U_12
Zn1 0.0360(2) 0.01735(18) 0.0259(2) -0.00114(17) 0.01254(16) -0.00079(17)
O1 0.0459(15) 0.0417(15) 0.0271(15) -0.0049(12) 0.0150(12) 0.0073(12)
O2 0.0482(16) 0.0407(16) 0.0405(18) -0.0094(13) 0.0113(13) -0.0105(13)
O3 0.0477(15) 0.0177(11) 0.0440(17) -0.0026(11) 0.0140(13) -0.0052(11)
O4 0.0456(16) 0.0319(14) 0.0479(19) -0.0068(13) 0.0035(14) -0.0096(12)
N1 0.0314(14) 0.0253(13) 0.0200(14) -0.0009(12) 0.0104(11) 0.0015(12)
N2 0.0292(14) 0.0201(13) 0.0281(16) -0.0012(11) 0.0121(12) 0.0003(11)
C1 0.0357(18) 0.0258(16) 0.028(2) -0.0019(15) 0.0123(16) 0.0013(15)
C2 0.0367(18) 0.0243(15) 0.0200(18) 0.0007(14) 0.0096(15) -0.0019(15)
C3 0.0383(19) 0.0333(18) 0.0277(19) -0.0017(16) 0.0171(15) -0.0026(16)
C4 0.0347(18) 0.0273(17) 0.031(2) -0.0015(15) 0.0130(16) -0.0028(15)
C5 0.0333(18) 0.0210(15) 0.0271(19) -0.0003(14) 0.0112(15) -0.0029(14)
C6 0.036(2) 0.041(2) 0.047(3) 0.0003(19) 0.0187(19) 0.0022(18)
C7 0.0357(19) 0.037(2) 0.050(3) 0.006(2) 0.0100(18) 0.0091(18)
C8 0.047(2) 0.0313(19) 0.031(2) 0.0038(17) 0.0051(17) 0.0024(18)
C9 0.0396(19) 0.0297(17) 0.029(2) 0.0013(15) 0.0124(16) 0.0002(16)
C10 0.041(2) 0.0246(17) 0.027(2) 0.0041(14) 0.0085(16) 0.0079(16)
C11 0.0274(17) 0.0230(15) 0.0249(19) -0.0027(13) 0.0089(14) -0.0032(14)
C12 0.0342(17) 0.0171(14) 0.0303(19) -0.0027(14) 0.0152(15) -0.0021(14)
C13 0.0383(18) 0.0193(15) 0.031(2) 0.0052(14) 0.0149(15) 0.0042(15)
C14 0.0339(18) 0.0242(16) 0.026(2) 0.0004(14) 0.0122(15) -0.0004(14)
C15 0.0289(16) 0.0219(16) 0.0282(19) -0.0025(13) 0.0164(14) -0.0012(13)
C16 0.037(2) 0.0357(19) 0.035(2) 0.0022(17) 0.0086(17) 0.0032(17)
C17 0.037(2) 0.048(2) 0.040(3) -0.0075(19) 0.0017(18) -0.0060(19)
C18 0.041(2) 0.0349(19) 0.045(3) -0.0147(18) 0.0124(19) -0.0137(17)
C19 0.043(2) 0.0218(16) 0.039(2) -0.0070(15) 0.0160(17) -0.0046(15)
C20 0.041(2) 0.0227(16) 0.034(2) -0.0076(15) 0.0209(17) -0.0075(15)

loop_
_atom_type_symbol
_atom_type_description
_atom_type_scat_dispersion_real
_atom_type_scat_dispersion_imag
_atom_type_scat_source
C C 0.0033 0.0016 'International Tables Vol C Tables 4.2.6.8 and 6.1.1.4'
H H 0.0000 0.0000 'International Tables Vol C Tables 4.2.6.8 and 6.1.1.4'
N N 0.0061 0.0033 'International Tables Vol C Tables 4.2.6.8 and 6.1.1.4'
O O 0.0106 0.0060 'International Tables Vol C Tables 4.2.6.8 and 6.1.1.4'
Zn Zn 0.2839 1.4301 'International Tables Vol C Tables 4.2.6.8 and 6.1.1.4'

loop_
_geom_angle_atom_site_label_1
_geom_angle_atom_site_label_2
_geom_angle_atom_site_label_3
_geom_angle
_geom_angle_site_symmetry_3
O3 Zn1 O1 138.35(12) .
O3 Zn1 N2 110.17(11) .
O1 Zn1 N2 100.82(11) .
O3 Zn1 N1 100.27(12) .
O1 Zn1 N1 100.45(11) .
N2 Zn1 N1 100.87(11) .
C10 O1 Zn1 105.5(2) .
C20 O3 Zn1 117.8(2) .
C1 N1 C5 118.5(3) .
C1 N1 Zn1 116.3(2) .
C5 N1 Zn1 124.9(2) .
C11 N2 C15 117.5(3) .
C11 N2 Zn1 114.2(2) .
C15 N2 Zn1 127.9(2) .
N1 C1 C2 124.9(3) .
N1 C1 H1A 117.6 .
C2 C1 H1A 117.6 .
C3 C2 C1 117.2(3) .
C3 C2 C10 123.4(4) 6_556
C1 C2 C10 119.5(3) 6_556
C2 C3 C4 120.3(4) .
C2 C3 H3A 119.9 .
C4 C3 H3A 119.9 .
C6 C4 C3 122.3(4) .
C6 C4 C5 118.9(4) .
C3 C4 C5 118.8(3) .
N1 C5 C9 120.0(3) .
N1 C5 C4 120.3(3) .
C9 C5 C4 119.7(3) .
C7 C6 C4 119.9(4) .
C7 C6 H6A 120.1 .
C4 C6 H6A 120.1 .
C6 C7 C8 121.0(4) .
C6 C7 H7A 119.5 .
C8 C7 H7A 119.5 .
C9 C8 C7 120.5(4) .
C9 C8 H8A 119.8 .
C7 C8 H8A 119.8 .
C8 C9 C5 120.0(4) .
C8 C9 H9A 120.0 .
C5 C9 H9A 120.0 .
O2 C10 O1 123.8(4) .
O2 C10 C2 120.0(4) 6
O1 C10 C2 116.1(3) 6
N2 C11 C12 124.8(3) .
N2 C11 H11A 117.6 .
C12 C11 H11A 117.6 .
C13 C12 C11 118.0(3) .
C13 C12 C20 123.3(3) 1_545
C11 C12 C20 118.8(3) 1_545
C12 C13 C14 120.2(3) .
C12 C13 H13A 119.9 .
C14 C13 H13A 119.9 .
C15 C14 C16 119.7(3) .
C15 C14 C13 118.4(3) .
C16 C14 C13 121.9(3) .
N2 C15 C14 121.1(3) .
N2 C15 C19 119.9(3) .
C14 C15 C19 119.0(3) .
C17 C16 C14 119.5(3) .
C17 C16 H16A 120.2 .
C14 C16 H16A 120.2 .
C16 C17 C18 120.9(4) .
C16 C17 H17A 119.6 .
C18 C17 H17A 119.6 .
C19 C18 C17 120.6(3) .
C19 C18 H18A 119.7 .
C17 C18 H18A 119.7 .
C18 C19 C15 120.3(3) .
C18 C19 H19A 119.9 .
C15 C19 H19A 119.9 .
O4 C20 O3 125.7(3) .
O4 C20 C12 119.8(3) 1_565
O3 C20 C12 114.5(3) 1_565

loop_
_geom_bond_atom_site_label_1
_geom_bond_atom_site_label_2
_geom_bond_distance
_geom_bond_site_symmetry_2
Zn1 O3 1.927(2) .
Zn1 O1 1.968(3) .
Zn1 N2 2.097(3) .
Zn1 N1 2.106(3) .
O1 C10 1.274(5) .
O2 C10 1.233(4) .
O3 C20 1.280(4) .
O4 C20 1.221(4) .
N1 C1 1.316(4) .
N1 C5 1.384(4) .
N2 C11 1.331(4) .
N2 C15 1.389(4) .
C1 C2 1.412(5) .
C1 H1A 0.9300 .
C2 C3 1.373(5) .
C2 C10 1.497(5) 6_556
C3 C4 1.409(5) .
C3 H3A 0.9300 .
C4 C6 1.413(5) .
C4 C5 1.418(5) .
C5 C9 1.405(5) .
C6 C7 1.366(6) .
C6 H6A 0.9300 .
C7 C8 1.402(6) .
C7 H7A 0.9300 .
C8 C9 1.367(5) .
C8 H8A 0.9300 .
C9 H9A 0.9300 .
C10 C2 1.497(5) 6
C11 C12 1.402(4) .
C11 H11A 0.9300 .
C12 C13 1.362(5) .
C12 C20 1.508(4) 1_545
C13 C14 1.419(5) .
C13 H13A 0.9300 .
C14 C15 1.410(4) .
C14 C16 1.415(5) .
C15 C19 1.409(4) .
C16 C17 1.365(5) .
C16 H16A 0.9300 .
C17 C18 1.399(6) .
C17 H17A 0.9300 .
C18 C19 1.364(5) .
C18 H18A 0.9300 .
C19 H19A 0.9300 .
C20 C12 1.508(4) 1_565
